data_4080037
loop_
_publ_author_name
'Filak, Lukas K.'
'G\"oschl, Simone'
'Heffeter, Petra'
'Ghannadzadeh Samper, Katia'
'Egger, Alexander E.'
'Jakupec, Michael A.'
'Keppler, Bernhard K.'
'Berger, Walter'
'Arion, Vladimir B.'

_publ_section_title
;
 Metal--Arene Complexes with Indolo[3,2-c]-quinolines: Effects of
 Ruthenium vs Osmium and Modifications of the Lactam Unit on
 Intermolecular Interactions, Anticancer Activity, Cell Cycle, and
 Cellular Accumulation
;
_journal_issue 3
_journal_name_full Organometallics
_journal_page_first 903
_journal_paper_doi 10.1021/om3012272
_journal_volume 32
_journal_year 2013
_chemical_formula_moiety 'C31 H28 Cl N4 O Ru, C2 H6 O, Cl, H2 O'
_chemical_formula_sum 'C33 H36 Cl2 N4 O3 Ru'
_chemical_formula_weight 708.63
_chemical_name_systematic
; 
[(hapto^6^-p-Cymene)(5,11-dihydroindolo[3,2-c]quinolin-6-one-2-yl)-
(1-kappaN-pyridin-2-yl-methylidene)-kappaN-amine-chloridoruthenium(II)]chloride  
;
_space_group_IT_number 14
_symmetry_cell_setting monoclinic
_symmetry_space_group_name_Hall '-P 2yn'
_symmetry_space_group_name_H-M 'P 1 21/n 1'
_atom_sites_solution_hydrogens geom
_atom_sites_solution_primary direct
_atom_sites_solution_secondary difmap
_audit_creation_method SHELXL-97
_cell_angle_alpha 90.00
_cell_angle_beta 90.097(2)
_cell_angle_gamma 90.00
_cell_formula_units_Z 4
_cell_length_a 17.7577(11)
_cell_length_b 9.4186(5)
_cell_length_c 18.9531(12)
_cell_measurement_reflns_used 6499
_cell_measurement_temperature 100(2)
_cell_measurement_theta_max 24.75
_cell_measurement_theta_min 2.29
_cell_volume 3170.0(3)
_computing_cell_refinement 'Bruker SAINT'
_computing_data_collection 'Bruker APEX2'
_computing_data_reduction 'Bruker SAINT'
_computing_molecular_graphics 'Bruker SHELXTL'
_computing_publication_material 'Bruker SHELXTL'
_computing_structure_refinement 'SHELXL-97 (Sheldrick, 2008)'
_computing_structure_solution 'SHELXS-97 (Sheldrick, 2008)'
_diffrn_ambient_temperature 100(2)
_diffrn_measured_fraction_theta_full 0.998
_diffrn_measured_fraction_theta_max 0.998
_diffrn_measurement_device_type 'Bruker APEX-II CCD'
_diffrn_measurement_method '\f and \w scans'
_diffrn_radiation_monochromator graphite
_diffrn_radiation_source 'fine-focus sealed tube'
_diffrn_radiation_type MoK\a
_diffrn_radiation_wavelength 0.71073
_diffrn_reflns_av_R_equivalents 0.0893
_diffrn_reflns_av_sigmaI/netI 0.0656
_diffrn_reflns_limit_h_max 22
_diffrn_reflns_limit_h_min -22
_diffrn_reflns_limit_k_max 11
_diffrn_reflns_limit_k_min -11
_diffrn_reflns_limit_l_max 23
_diffrn_reflns_limit_l_min -21
_diffrn_reflns_number 39463
_diffrn_reflns_theta_full 26.50
_diffrn_reflns_theta_max 26.50
_diffrn_reflns_theta_min 2.15
_exptl_absorpt_coefficient_mu 0.703
_exptl_absorpt_correction_T_max 0.9861
_exptl_absorpt_correction_T_min 0.8838
_exptl_absorpt_correction_type multi-scan
_exptl_absorpt_process_details SADABS
_exptl_crystal_colour orange
_exptl_crystal_density_diffrn 1.485
_exptl_crystal_density_method 'not measured'
_exptl_crystal_description plate
_exptl_crystal_F_000 1456
_exptl_crystal_size_max 0.18
_exptl_crystal_size_mid 0.06
_exptl_crystal_size_min 0.02
_refine_diff_density_max 0.917
_refine_diff_density_min -0.569
_refine_diff_density_rms 0.101
_refine_ls_extinction_method none
_refine_ls_goodness_of_fit_ref 1.028
_refine_ls_hydrogen_treatment constr
_refine_ls_matrix_type full
_refine_ls_number_parameters 390
_refine_ls_number_reflns 6560
_refine_ls_number_restraints 3
_refine_ls_restrained_S_all 1.027
_refine_ls_R_factor_all 0.0747
_refine_ls_R_factor_gt 0.0449
_refine_ls_shift/su_max 0.000
_refine_ls_shift/su_mean 0.000
_refine_ls_structure_factor_coef Fsqd
_refine_ls_weighting_details 'calc w=1/[\s^2^(Fo^2^)+(0.0537P)^2^+2.6362P] where P=(Fo^2^+2Fc^2^)/3'
_refine_ls_weighting_scheme calc
_refine_ls_wR_factor_gt 0.1059
_refine_ls_wR_factor_ref 0.1148
_reflns_number_gt 4791
_reflns_number_total 6560
_reflns_threshold_expression >2sigma(I)
_cod_data_source_file om3012272_si_002.cif
_cod_data_source_block ribu021a
_cod_original_sg_symbol_H-M P21/n
_cod_database_code 4080037

loop_
_symmetry_equiv_pos_as_xyz
'x, y, z'
'-x+1/2, y+1/2, -z+1/2'
'-x, -y, -z'
'x-1/2, -y-1/2, z-1/2'

loop_
_atom_site_label
_atom_site_type_symbol
_atom_site_fract_x
_atom_site_fract_y
_atom_site_fract_z
_atom_site_U_iso_or_equiv
_atom_site_adp_type
_atom_site_occupancy
_atom_site_symmetry_multiplicity
_atom_site_calc_flag
_atom_site_refinement_flags
Ru1 Ru 0.621145(16) -0.14254(3) 0.217438(16) 0.01865(10) Uani 1 1 d .
Cl1 Cl 0.74352(5) -0.11823(9) 0.26765(5) 0.0270(2) Uani 1 1 d .
Cl2 Cl 0.63108(6) 0.43304(11) 0.03519(6) 0.0340(3) Uani 1 1 d .
C1 C 0.5338(2) 0.2661(4) 0.2403(2) 0.0194(8) Uani 1 1 d .
H1 H 0.5180 0.2760 0.1927 0.023 Uiso 1 1 calc R
C2 C 0.58816(19) 0.1679(3) 0.2581(2) 0.0183(8) Uani 1 1 d .
C3 C 0.6115(2) 0.1515(4) 0.3279(2) 0.0212(8) Uani 1 1 d .
H3 H 0.6478 0.0812 0.3395 0.025 Uiso 1 1 calc R
C4 C 0.5823(2) 0.2363(4) 0.3797(2) 0.0223(8) Uani 1 1 d .
H4 H 0.5992 0.2265 0.4270 0.027 Uiso 1 1 calc R
C4A C 0.52750(19) 0.3374(4) 0.36258(19) 0.0192(8) Uani 1 1 d .
N5 N 0.49848(17) 0.4220(3) 0.41510(17) 0.0233(7) Uani 1 1 d .
H5 H 0.5159 0.4086 0.4581 0.028 Uiso 1 1 calc R
C6 C 0.4448(2) 0.5255(4) 0.4063(2) 0.0240(9) Uani 1 1 d .
O6 O 0.42569(15) 0.6017(3) 0.45713(14) 0.0304(7) Uani 1 1 d .
C6A C 0.4161(2) 0.5378(4) 0.3367(2) 0.0215(8) Uani 1 1 d .
C6B C 0.3606(2) 0.6288(4) 0.3068(2) 0.0234(8) Uani 1 1 d .
C7 C 0.3141(2) 0.7356(4) 0.3337(2) 0.0319(10) Uani 1 1 d .
H7 H 0.3165 0.7613 0.3822 0.038 Uiso 1 1 calc R
C8 C 0.2652(3) 0.8024(5) 0.2887(3) 0.0435(12) Uani 1 1 d .
H8 H 0.2328 0.8741 0.3066 0.052 Uiso 1 1 calc R
C9 C 0.2618(2) 0.7679(5) 0.2176(3) 0.0411(12) Uani 1 1 d .
H9 H 0.2270 0.8159 0.1879 0.049 Uiso 1 1 calc R
C10 C 0.3084(2) 0.6648(4) 0.1892(2) 0.0322(10) Uani 1 1 d .
H10 H 0.3069 0.6417 0.1405 0.039 Uiso 1 1 calc R
C10A C 0.3570(2) 0.5969(4) 0.2352(2) 0.0239(9) Uani 1 1 d .
N11 N 0.40913(16) 0.4895(3) 0.22108(17) 0.0210(7) Uani 1 1 d .
H11 H 0.4178 0.4510 0.1796 0.025 Uiso 1 1 calc R
C11A C 0.44382(19) 0.4550(4) 0.28202(19) 0.0189(8) Uani 1 1 d .
C11B C 0.50216(19) 0.3512(4) 0.29318(19) 0.0183(8) Uani 1 1 d .
N12 N 0.61962(15) 0.0767(3) 0.20609(16) 0.0174(7) Uani 1 1 d .
C13 C 0.64529(19) 0.1290(4) 0.14851(19) 0.0193(8) Uani 1 1 d .
H13 H 0.6434 0.2278 0.1386 0.023 Uiso 1 1 calc R
C14 C 0.67748(19) 0.0275(4) 0.0993(2) 0.0197(8) Uani 1 1 d .
N15 N 0.67607(17) -0.1087(3) 0.12262(16) 0.0220(7) Uani 1 1 d .
C16 C 0.7106(2) -0.2088(4) 0.0842(2) 0.0302(10) Uani 1 1 d .
H16 H 0.7107 -0.3041 0.1006 0.036 Uiso 1 1 calc R
C17 C 0.7459(2) -0.1768(5) 0.0215(2) 0.0338(10) Uani 1 1 d .
H17 H 0.7705 -0.2494 -0.0045 0.041 Uiso 1 1 calc R
C18 C 0.7453(2) -0.0382(4) -0.0037(2) 0.0282(9) Uani 1 1 d .
H18 H 0.7685 -0.0154 -0.0473 0.034 Uiso 1 1 calc R
C19 C 0.7103(2) 0.0661(4) 0.0362(2) 0.0241(9) Uani 1 1 d .
H19 H 0.7090 0.1618 0.0204 0.029 Uiso 1 1 calc R
C20 C 0.5946(2) -0.3015(4) 0.3022(2) 0.0278(9) Uani 1 1 d .
C21 C 0.5444(2) -0.1877(4) 0.3055(2) 0.0260(9) Uani 1 1 d .
H21 H 0.5379 -0.1385 0.3488 0.031 Uiso 1 1 calc R
C22 C 0.5032(2) -0.1447(4) 0.2455(2) 0.0240(9) Uani 1 1 d .
H22 H 0.4698 -0.0663 0.2495 0.029 Uiso 1 1 calc R
C23 C 0.5097(2) -0.2139(4) 0.1795(2) 0.0265(9) Uani 1 1 d .
C24 C 0.5626(2) -0.3282(4) 0.1775(2) 0.0320(10) Uani 1 1 d .
H24 H 0.5701 -0.3770 0.1342 0.038 Uiso 1 1 calc R
C25 C 0.6037(2) -0.3709(4) 0.2369(2) 0.0320(10) Uani 1 1 d .
H25 H 0.6382 -0.4476 0.2331 0.038 Uiso 1 1 calc R
C26 C 0.6410(3) -0.3423(5) 0.3640(3) 0.0439(12) Uani 1 1 d .
H26A H 0.6680 -0.2588 0.3817 0.066 Uiso 1 1 calc R
H26B H 0.6773 -0.4153 0.3499 0.066 Uiso 1 1 calc R
H26C H 0.6083 -0.3799 0.4012 0.066 Uiso 1 1 calc R
C27 C 0.4645(2) -0.1734(5) 0.1151(2) 0.0358(11) Uani 1 1 d .
H27 H 0.4246 -0.2473 0.1095 0.043 Uiso 1 1 calc R
C28 C 0.4243(3) -0.0327(5) 0.1241(3) 0.0496(13) Uani 1 1 d .
H28A H 0.3956 -0.0110 0.0812 0.074 Uiso 1 1 calc R
H28B H 0.4614 0.0425 0.1325 0.074 Uiso 1 1 calc R
H28C H 0.3899 -0.0384 0.1644 0.074 Uiso 1 1 calc R
C29 C 0.5106(3) -0.1739(5) 0.0468(2) 0.0459(12) Uani 1 1 d .
H29A H 0.4782 -0.1471 0.0071 0.069 Uiso 1 1 calc R
H29B H 0.5311 -0.2691 0.0387 0.069 Uiso 1 1 calc R
H29C H 0.5521 -0.1057 0.0509 0.069 Uiso 1 1 calc R
O1 O 0.45874(16) 0.4148(3) 0.08721(15) 0.0369(7) Uani 1 1 d D
H10C H 0.4284 0.4140 0.0524 0.055 Uiso 1 1 d RD
H10D H 0.5064 0.4145 0.0744 0.055 Uiso 1 1 d RD
O2 O 0.3094(2) 0.0190(4) 0.5302(2) 0.0676(11) Uani 1 1 d .
H2 H 0.2686 0.0553 0.5435 0.101 Uiso 1 1 calc R
C30 C 0.3288(3) 0.0739(6) 0.4643(3) 0.0581(15) Uani 1 1 d .
H30A H 0.3204 0.1778 0.4641 0.070 Uiso 1 1 calc R
H30B H 0.2963 0.0312 0.4276 0.070 Uiso 1 1 calc R
C31 C 0.4081(3) 0.0441(7) 0.4480(4) 0.086(2) Uani 1 1 d .
H31A H 0.4203 0.0822 0.4012 0.129 Uiso 1 1 calc R
H31B H 0.4166 -0.0587 0.4483 0.129 Uiso 1 1 calc R
H31C H 0.4405 0.0890 0.4835 0.129 Uiso 1 1 calc R

loop_
_atom_site_aniso_label
_atom_site_aniso_U_11
_atom_site_aniso_U_22
_atom_site_aniso_U_33
_atom_site_aniso_U_23
_atom_site_aniso_U_13
_atom_site_aniso_U_12
Ru1 0.01714(16) 0.01329(15) 0.02554(19) -0.00198(13) 0.00204(12) -0.00052(12)
Cl1 0.0197(5) 0.0229(5) 0.0384(6) 0.0024(4) -0.0028(4) -0.0012(4)
Cl2 0.0373(6) 0.0285(5) 0.0362(6) 0.0011(5) -0.0038(5) 0.0022(4)
C1 0.0210(19) 0.0189(18) 0.018(2) -0.0035(16) 0.0014(15) -0.0044(15)
C2 0.0189(18) 0.0125(17) 0.024(2) -0.0032(15) 0.0037(15) -0.0041(14)
C3 0.0218(19) 0.0175(18) 0.024(2) 0.0000(17) 0.0002(16) -0.0007(15)
C4 0.025(2) 0.0220(19) 0.020(2) -0.0027(16) -0.0011(16) 0.0024(16)
C4A 0.0190(18) 0.0189(18) 0.020(2) -0.0026(16) 0.0045(15) -0.0031(14)
N5 0.0244(17) 0.0280(17) 0.0173(17) -0.0048(14) 0.0011(13) 0.0058(14)
C6 0.023(2) 0.025(2) 0.024(2) -0.0016(18) 0.0070(17) 0.0003(16)
O6 0.0324(16) 0.0349(16) 0.0240(16) -0.0094(13) 0.0040(12) 0.0122(13)
C6A 0.0184(19) 0.0181(18) 0.028(2) -0.0035(17) 0.0030(16) -0.0009(15)
C6B 0.0219(19) 0.0203(19) 0.028(2) 0.0029(17) 0.0044(16) -0.0015(15)
C7 0.031(2) 0.029(2) 0.035(3) -0.0042(19) 0.0088(19) 0.0088(18)
C8 0.046(3) 0.039(3) 0.045(3) 0.000(2) 0.006(2) 0.022(2)
C9 0.037(3) 0.034(2) 0.053(3) 0.006(2) -0.005(2) 0.014(2)
C10 0.032(2) 0.030(2) 0.034(3) 0.0013(19) -0.0025(19) 0.0025(18)
C10A 0.0206(19) 0.0141(17) 0.037(3) 0.0043(17) 0.0027(17) -0.0010(15)
N11 0.0225(16) 0.0179(15) 0.0227(18) -0.0037(14) 0.0005(14) -0.0011(13)
C11A 0.0172(18) 0.0188(18) 0.021(2) -0.0030(16) -0.0001(15) -0.0041(14)
C11B 0.0154(17) 0.0174(17) 0.022(2) 0.0003(16) 0.0017(15) -0.0027(14)
N12 0.0164(15) 0.0135(14) 0.0224(18) -0.0040(13) -0.0004(13) -0.0005(12)
C13 0.0183(18) 0.0176(18) 0.022(2) -0.0027(16) 0.0002(15) 0.0010(15)
C14 0.0184(18) 0.0194(19) 0.021(2) -0.0045(16) -0.0013(15) 0.0002(15)
N15 0.0206(16) 0.0213(16) 0.0240(18) -0.0064(14) 0.0012(13) 0.0023(13)
C16 0.028(2) 0.025(2) 0.038(3) -0.0062(19) 0.0057(19) 0.0025(17)
C17 0.035(2) 0.038(3) 0.028(2) -0.011(2) 0.0095(19) 0.0078(19)
C18 0.025(2) 0.038(2) 0.021(2) -0.0035(19) 0.0063(17) 0.0040(18)
C19 0.0217(19) 0.029(2) 0.022(2) 0.0012(17) 0.0004(16) -0.0010(16)
C20 0.022(2) 0.0215(19) 0.040(3) 0.0098(19) -0.0023(18) -0.0092(16)
C21 0.026(2) 0.024(2) 0.028(2) -0.0026(17) 0.0070(18) -0.0057(16)
C22 0.0192(19) 0.0177(18) 0.035(2) 0.0014(18) 0.0059(17) -0.0015(15)
C23 0.024(2) 0.022(2) 0.034(3) -0.0026(18) -0.0008(18) -0.0106(16)
C24 0.033(2) 0.020(2) 0.043(3) -0.0066(19) 0.004(2) -0.0117(17)
C25 0.025(2) 0.0143(19) 0.057(3) 0.004(2) 0.004(2) -0.0003(16)
C26 0.038(3) 0.043(3) 0.051(3) 0.019(2) -0.007(2) -0.012(2)
C27 0.033(2) 0.032(2) 0.042(3) 0.000(2) -0.012(2) -0.0114(19)
C28 0.049(3) 0.051(3) 0.049(3) 0.001(3) -0.024(2) 0.005(2)
C29 0.050(3) 0.054(3) 0.033(3) 0.000(2) -0.008(2) -0.015(2)
O1 0.0395(17) 0.0476(18) 0.0235(16) -0.0013(14) -0.0042(13) 0.0060(15)
O2 0.058(3) 0.063(3) 0.082(3) 0.024(2) 0.007(2) 0.011(2)
C30 0.071(4) 0.056(3) 0.048(3) 0.010(3) 0.009(3) 0.011(3)
C31 0.060(4) 0.070(4) 0.128(6) 0.013(4) 0.038(4) -0.013(3)

loop_
_atom_type_symbol
_atom_type_description
_atom_type_scat_dispersion_real
_atom_type_scat_dispersion_imag
_atom_type_scat_source
C C 0.0033 0.0016 'International Tables Vol C Tables 4.2.6.8 and 6.1.1.4'
H H 0.0000 0.0000 'International Tables Vol C Tables 4.2.6.8 and 6.1.1.4'
N N 0.0061 0.0033 'International Tables Vol C Tables 4.2.6.8 and 6.1.1.4'
O O 0.0106 0.0060 'International Tables Vol C Tables 4.2.6.8 and 6.1.1.4'
Cl Cl 0.1484 0.1585 'International Tables Vol C Tables 4.2.6.8 and 6.1.1.4'
Ru Ru -1.2594 0.8363 'International Tables Vol C Tables 4.2.6.8 and 6.1.1.4'

loop_
_geom_angle_atom_site_label_1
_geom_angle_atom_site_label_2
_geom_angle_atom_site_label_3
_geom_angle
N15 Ru1 N12 76.30(11)
N15 Ru1 C22 132.28(14)
N12 Ru1 C22 91.28(12)
N15 Ru1 C24 92.71(14)
N12 Ru1 C24 139.38(14)
C22 Ru1 C24 67.31(15)
N15 Ru1 C21 169.18(13)
N12 Ru1 C21 105.26(13)
C22 Ru1 C21 37.75(15)
C24 Ru1 C21 79.14(15)
N15 Ru1 C25 111.21(14)
N12 Ru1 C25 170.40(13)
C22 Ru1 C25 79.24(14)
C24 Ru1 C25 37.33(16)
C21 Ru1 C25 66.21(15)
N15 Ru1 C23 100.79(14)
N12 Ru1 C23 104.90(13)
C22 Ru1 C23 37.76(14)
C24 Ru1 C23 38.08(15)
C21 Ru1 C23 68.41(15)
C25 Ru1 C23 68.40(15)
N15 Ru1 C20 145.37(14)
N12 Ru1 C20 137.22(14)
C22 Ru1 C20 67.27(14)
C24 Ru1 C20 67.17(16)
C21 Ru1 C20 36.58(14)
C25 Ru1 C20 36.92(16)
C23 Ru1 C20 80.89(14)
N15 Ru1 Cl1 84.33(9)
N12 Ru1 Cl1 87.56(8)
C22 Ru1 Cl1 141.84(11)
C24 Ru1 Cl1 130.78(12)
C21 Ru1 Cl1 106.36(11)
C25 Ru1 Cl1 98.93(11)
C23 Ru1 Cl1 167.29(11)
C20 Ru1 Cl1 88.30(10)
C2 C1 C11B 119.4(3)
C2 C1 H1 120.3
C11B C1 H1 120.3
C1 C2 C3 120.8(3)
C1 C2 N12 120.8(3)
C3 C2 N12 118.3(3)
C4 C3 C2 120.3(3)
C4 C3 H3 119.9
C2 C3 H3 119.9
C3 C4 C4A 119.7(4)
C3 C4 H4 120.2
C4A C4 H4 120.2
N5 C4A C11B 120.5(3)
N5 C4A C4 119.2(3)
C11B C4A C4 120.3(3)
C6 N5 C4A 125.8(3)
C6 N5 H5 117.1
C4A N5 H5 117.1
O6 C6 N5 120.3(4)
O6 C6 C6A 125.0(3)
N5 C6 C6A 114.7(3)
C11A C6A C6 121.5(3)
C11A C6A C6B 106.7(3)
C6 C6A C6B 131.8(3)
C10A C6B C7 119.1(4)
C10A C6B C6A 106.8(3)
C7 C6B C6A 134.2(4)
C8 C7 C6B 118.5(4)
C8 C7 H7 120.8
C6B C7 H7 120.8
C7 C8 C9 121.6(4)
C7 C8 H8 119.2
C9 C8 H8 119.2
C10 C9 C8 121.1(4)
C10 C9 H9 119.4
C8 C9 H9 119.4
C10A C10 C9 116.9(4)
C10A C10 H10 121.6
C9 C10 H10 121.6
C10 C10A C6B 122.9(4)
C10 C10A N11 128.9(4)
C6B C10A N11 108.3(3)
C11A N11 C10A 108.2(3)
C11A N11 H11 125.9
C10A N11 H11 125.9
N11 C11A C6A 110.0(3)
N11 C11A C11B 128.1(3)
C6A C11A C11B 121.8(3)
C4A C11B C1 119.4(3)
C4A C11B C11A 115.6(3)
C1 C11B C11A 125.0(3)
C13 N12 C2 119.9(3)
C13 N12 Ru1 117.7(2)
C2 N12 Ru1 122.3(2)
N12 C13 C14 115.8(3)
N12 C13 H13 122.1
C14 C13 H13 122.1
N15 C14 C19 122.7(3)
N15 C14 C13 113.9(3)
C19 C14 C13 123.4(3)
C16 N15 C14 118.6(3)
C16 N15 Ru1 125.4(3)
C14 N15 Ru1 115.9(2)
N15 C16 C17 121.6(4)
N15 C16 H16 119.2
C17 C16 H16 119.2
C16 C17 C18 119.9(4)
C16 C17 H17 120.0
C18 C17 H17 120.0
C19 C18 C17 118.8(4)
C19 C18 H18 120.6
C17 C18 H18 120.6
C14 C19 C18 118.4(4)
C14 C19 H19 120.8
C18 C19 H19 120.8
C21 C20 C25 118.0(4)
C21 C20 C26 121.3(4)
C25 C20 C26 120.6(4)
C21 C20 Ru1 69.8(2)
C25 C20 Ru1 69.9(2)
C26 C20 Ru1 128.4(3)
C20 C21 C22 121.0(4)
C20 C21 Ru1 73.6(2)
C22 C21 Ru1 69.8(2)
C20 C21 H21 119.5
C22 C21 H21 119.5
Ru1 C21 H21 129.7
C21 C22 C23 122.5(4)
C21 C22 Ru1 72.5(2)
C23 C22 Ru1 72.9(2)
C21 C22 H22 118.8
C23 C22 H22 118.8
Ru1 C22 H22 128.1
C22 C23 C24 115.1(4)
C22 C23 C27 123.7(4)
C24 C23 C27 121.2(4)
C22 C23 Ru1 69.3(2)
C24 C23 Ru1 69.5(2)
C27 C23 Ru1 131.4(3)
C25 C24 C23 122.5(4)
C25 C24 Ru1 72.6(2)
C23 C24 Ru1 72.4(2)
C25 C24 H24 118.8
C23 C24 H24 118.8
Ru1 C24 H24 128.6
C24 C25 C20 120.8(4)
C24 C25 Ru1 70.0(2)
C20 C25 Ru1 73.2(2)
C24 C25 H25 119.6
C20 C25 H25 119.6
Ru1 C25 H25 129.7
C20 C26 H26A 109.5
C20 C26 H26B 109.5
H26A C26 H26B 109.5
C20 C26 H26C 109.5
H26A C26 H26C 109.5
H26B C26 H26C 109.5
C23 C27 C28 112.4(4)
C23 C27 C29 113.5(4)
C28 C27 C29 110.5(4)
C23 C27 H27 106.7
C28 C27 H27 106.7
C29 C27 H27 106.7
C27 C28 H28A 109.5
C27 C28 H28B 109.5
H28A C28 H28B 109.5
C27 C28 H28C 109.5
H28A C28 H28C 109.5
H28B C28 H28C 109.5
C27 C29 H29A 109.5
C27 C29 H29B 109.5
H29A C29 H29B 109.5
C27 C29 H29C 109.5
H29A C29 H29C 109.5
H29B C29 H29C 109.5
H10C O1 H10D 113.1
C30 O2 H2 109.5
O2 C30 C31 110.9(5)
O2 C30 H30A 109.5
C31 C30 H30A 109.5
O2 C30 H30B 109.5
C31 C30 H30B 109.5
H30A C30 H30B 108.0
C30 C31 H31A 109.5
C30 C31 H31B 109.5
H31A C31 H31B 109.5
C30 C31 H31C 109.5
H31A C31 H31C 109.5
H31B C31 H31C 109.5

loop_
_geom_bond_atom_site_label_1
_geom_bond_atom_site_label_2
_geom_bond_distance
Ru1 N15 2.071(3)
Ru1 N12 2.077(3)
Ru1 C22 2.162(4)
Ru1 C24 2.170(4)
Ru1 C21 2.198(4)
Ru1 C25 2.204(4)
Ru1 C23 2.209(4)
Ru1 C20 2.247(4)
Ru1 Cl1 2.3819(10)
C1 C2 1.377(5)
C1 C11B 1.402(5)
C1 H1 0.9500
C2 C3 1.394(5)
C2 N12 1.422(4)
C3 C4 1.368(5)
C3 H3 0.9500
C4 C4A 1.399(5)
C4 H4 0.9500
C4A N5 1.376(5)
C4A C11B 1.396(5)
N5 C6 1.374(5)
N5 H5 0.8800
C6 O6 1.248(4)
C6 C6A 1.419(5)
C6A C11A 1.388(5)
C6A C6B 1.424(5)
C6B C10A 1.392(6)
C6B C7 1.397(5)
C7 C8 1.370(6)
C7 H7 0.9500
C8 C9 1.388(6)
C8 H8 0.9500
C9 C10 1.385(6)
C9 H9 0.9500
C10 C10A 1.382(6)
C10 H10 0.9500
C10A N11 1.398(5)
N11 C11A 1.348(5)
N11 H11 0.8800
C11A C11B 1.440(5)
N12 C13 1.282(5)
C13 C14 1.454(5)
C13 H13 0.9500
C14 N15 1.358(5)
C14 C19 1.380(5)
N15 C16 1.340(5)
C16 C17 1.378(6)
C16 H16 0.9500
C17 C18 1.389(6)
C17 H17 0.9500
C18 C19 1.387(5)
C18 H18 0.9500
C19 H19 0.9500
C20 C21 1.396(5)
C20 C25 1.410(6)
C20 C26 1.480(6)
C21 C22 1.411(6)
C21 H21 0.9500
C22 C23 1.415(5)
C22 H22 0.9500
C23 C24 1.429(6)
C23 C27 1.508(6)
C24 C25 1.400(6)
C24 H24 0.9500
C25 H25 0.9500
C26 H26A 0.9800
C26 H26B 0.9800
C26 H26C 0.9800
C27 C28 1.515(6)
C27 C29 1.534(6)
C27 H27 1.0000
C28 H28A 0.9800
C28 H28B 0.9800
C28 H28C 0.9800
C29 H29A 0.9800
C29 H29B 0.9800
C29 H29C 0.9800
O1 H10C 0.8507
O1 H10D 0.8807
O2 C30 1.395(6)
O2 H2 0.8400
C30 C31 1.470(7)
C30 H30A 0.9900
C30 H30B 0.9900
C31 H31A 0.9800
C31 H31B 0.9800
C31 H31C 0.9800

loop_
_geom_torsion_atom_site_label_1
_geom_torsion_atom_site_label_2
_geom_torsion_atom_site_label_3
_geom_torsion_atom_site_label_4
_geom_torsion
C11B C1 C2 C3 0.5(5)
C11B C1 C2 N12 177.9(3)
C1 C2 C3 C4 -2.1(5)
N12 C2 C3 C4 -179.6(3)
C2 C3 C4 C4A 1.6(5)
C3 C4 C4A N5 179.9(3)
C3 C4 C4A C11B 0.5(5)
C11B C4A N5 C6 -0.7(5)
C4 C4A N5 C6 179.9(3)
C4A N5 C6 O6 -175.8(3)
C4A N5 C6 C6A 2.9(5)
O6 C6 C6A C11A 175.8(3)
N5 C6 C6A C11A -2.9(5)
O6 C6 C6A C6B -2.1(7)
N5 C6 C6A C6B 179.2(4)
C11A C6A C6B C10A 0.1(4)
C6 C6A C6B C10A 178.2(4)
C11A C6A C6B C7 -179.0(4)
C6 C6A C6B C7 -0.9(7)
C10A C6B C7 C8 1.7(6)
C6A C6B C7 C8 -179.3(4)
C6B C7 C8 C9 -1.0(7)
C7 C8 C9 C10 -0.5(7)
C8 C9 C10 C10A 1.1(6)
C9 C10 C10A C6B -0.3(6)
C9 C10 C10A N11 179.6(4)
C7 C6B C10A C10 -1.1(6)
C6A C6B C10A C10 179.7(4)
C7 C6B C10A N11 179.0(3)
C6A C6B C10A N11 -0.2(4)
C10 C10A N11 C11A -179.6(4)
C6B C10A N11 C11A 0.3(4)
C10A N11 C11A C6A -0.3(4)
C10A N11 C11A C11B -179.3(3)
C6 C6A C11A N11 -178.2(3)
C6B C6A C11A N11 0.1(4)
C6 C6A C11A C11B 0.9(5)
C6B C6A C11A C11B 179.2(3)
N5 C4A C11B C1 178.5(3)
C4 C4A C11B C1 -2.1(5)
N5 C4A C11B C11A -1.5(5)
C4 C4A C11B C11A 177.9(3)
C2 C1 C11B C4A 1.5(5)
C2 C1 C11B C11A -178.4(3)
N11 C11A C11B C4A -179.7(3)
C6A C11A C11B C4A 1.4(5)
N11 C11A C11B C1 0.3(6)
C6A C11A C11B C1 -178.6(3)
C1 C2 N12 C13 50.8(4)
C3 C2 N12 C13 -131.8(4)
C1 C2 N12 Ru1 -126.1(3)
C3 C2 N12 Ru1 51.3(4)
N15 Ru1 N12 C13 5.1(3)
C22 Ru1 N12 C13 -128.3(3)
C24 Ru1 N12 C13 -72.8(3)
C21 Ru1 N12 C13 -163.9(3)
C25 Ru1 N12 C13 -137.3(8)
C23 Ru1 N12 C13 -92.7(3)
C20 Ru1 N12 C13 174.7(2)
Cl1 Ru1 N12 C13 89.8(3)
N15 Ru1 N12 C2 -178.0(3)
C22 Ru1 N12 C2 48.6(3)
C24 Ru1 N12 C2 104.1(3)
C21 Ru1 N12 C2 13.1(3)
C25 Ru1 N12 C2 39.7(10)
C23 Ru1 N12 C2 84.3(3)
C20 Ru1 N12 C2 -8.3(3)
Cl1 Ru1 N12 C2 -93.2(2)
C2 N12 C13 C14 179.0(3)
Ru1 N12 C13 C14 -4.0(4)
N12 C13 C14 N15 -0.7(5)
N12 C13 C14 C19 -177.3(3)
C19 C14 N15 C16 2.7(5)
C13 C14 N15 C16 -173.9(3)
C19 C14 N15 Ru1 -178.4(3)
C13 C14 N15 Ru1 5.0(4)
N12 Ru1 N15 C16 173.5(3)
C22 Ru1 N15 C16 -107.5(3)
C24 Ru1 N15 C16 -46.1(3)
C21 Ru1 N15 C16 -86.8(8)
C25 Ru1 N15 C16 -12.8(3)
C23 Ru1 N15 C16 -83.6(3)
C20 Ru1 N15 C16 5.9(4)
Cl1 Ru1 N15 C16 84.6(3)
N12 Ru1 N15 C14 -5.3(2)
C22 Ru1 N15 C14 73.7(3)
C24 Ru1 N15 C14 135.1(3)
C21 Ru1 N15 C14 94.3(7)
C25 Ru1 N15 C14 168.4(3)
C23 Ru1 N15 C14 97.6(3)
C20 Ru1 N15 C14 -172.9(3)
Cl1 Ru1 N15 C14 -94.2(3)
C14 N15 C16 C17 -1.2(6)
Ru1 N15 C16 C17 180.0(3)
N15 C16 C17 C18 -0.8(6)
C16 C17 C18 C19 1.4(6)
N15 C14 C19 C18 -2.1(6)
C13 C14 C19 C18 174.2(3)
C17 C18 C19 C14 0.0(6)
N15 Ru1 C20 C21 -161.7(2)
N12 Ru1 C20 C21 36.3(3)
C22 Ru1 C20 C21 -29.1(2)
C24 Ru1 C20 C21 -103.0(3)
C25 Ru1 C20 C21 -131.8(3)
C23 Ru1 C20 C21 -65.8(2)
Cl1 Ru1 C20 C21 120.9(2)
N15 Ru1 C20 C25 -29.9(3)
N12 Ru1 C20 C25 168.1(2)
C22 Ru1 C20 C25 102.7(3)
C24 Ru1 C20 C25 28.8(2)
C21 Ru1 C20 C25 131.8(3)
C23 Ru1 C20 C25 66.0(2)
Cl1 Ru1 C20 C25 -107.3(2)
N15 Ru1 C20 C26 83.9(5)
N12 Ru1 C20 C26 -78.2(4)
C22 Ru1 C20 C26 -143.5(4)
C24 Ru1 C20 C26 142.6(4)
C21 Ru1 C20 C26 -114.5(5)
C25 Ru1 C20 C26 113.7(5)
C23 Ru1 C20 C26 179.7(4)
Cl1 Ru1 C20 C26 6.4(4)
C25 C20 C21 C22 0.9(5)
C26 C20 C21 C22 176.7(3)
Ru1 C20 C21 C22 53.3(3)
C25 C20 C21 Ru1 -52.4(3)
C26 C20 C21 Ru1 123.5(4)
N15 Ru1 C21 C20 107.7(7)
N12 Ru1 C21 C20 -155.4(2)
C22 Ru1 C21 C20 133.0(3)
C24 Ru1 C21 C20 66.1(2)
C25 Ru1 C21 C20 29.3(2)
C23 Ru1 C21 C20 104.3(3)
Cl1 Ru1 C21 C20 -63.4(2)
N15 Ru1 C21 C22 -25.2(8)
N12 Ru1 C21 C22 71.7(2)
C24 Ru1 C21 C22 -66.8(2)
C25 Ru1 C21 C22 -103.7(3)
C23 Ru1 C21 C22 -28.6(2)
C20 Ru1 C21 C22 -133.0(3)
Cl1 Ru1 C21 C22 163.63(19)
C20 C21 C22 C23 0.5(5)
Ru1 C21 C22 C23 55.5(3)
C20 C21 C22 Ru1 -55.0(3)
N15 Ru1 C22 C21 173.8(2)
N12 Ru1 C22 C21 -113.7(2)
C24 Ru1 C22 C21 101.9(3)
C25 Ru1 C22 C21 64.8(2)
C23 Ru1 C22 C21 133.3(3)
C20 Ru1 C22 C21 28.2(2)
Cl1 Ru1 C22 C21 -26.0(3)
N15 Ru1 C22 C23 40.5(3)
N12 Ru1 C22 C23 113.0(2)
C24 Ru1 C22 C23 -31.4(2)
C21 Ru1 C22 C23 -133.3(3)
C25 Ru1 C22 C23 -68.5(2)
C20 Ru1 C22 C23 -105.1(2)
Cl1 Ru1 C22 C23 -159.28(18)
C21 C22 C23 C24 -1.6(5)
Ru1 C22 C23 C24 53.7(3)
C21 C22 C23 C27 177.9(3)
Ru1 C22 C23 C27 -126.7(4)
C21 C22 C23 Ru1 -55.4(3)
N15 Ru1 C23 C22 -150.7(2)
N12 Ru1 C23 C22 -72.2(2)
C24 Ru1 C23 C22 128.8(3)
C21 Ru1 C23 C22 28.6(2)
C25 Ru1 C23 C22 100.6(3)
C20 Ru1 C23 C22 64.4(2)
Cl1 Ru1 C23 C22 96.4(5)
N15 Ru1 C23 C24 80.5(3)
N12 Ru1 C23 C24 159.0(2)
C22 Ru1 C23 C24 -128.8(3)
C21 Ru1 C23 C24 -100.2(3)
C25 Ru1 C23 C24 -28.2(2)
C20 Ru1 C23 C24 -64.4(3)
Cl1 Ru1 C23 C24 -32.4(6)
N15 Ru1 C23 C27 -33.5(4)
N12 Ru1 C23 C27 45.0(4)
C22 Ru1 C23 C27 117.2(5)
C24 Ru1 C23 C27 -114.0(5)
C21 Ru1 C23 C27 145.8(4)
C25 Ru1 C23 C27 -142.2(4)
C20 Ru1 C23 C27 -178.4(4)
Cl1 Ru1 C23 C27 -146.4(4)
C22 C23 C24 C25 1.4(5)
C27 C23 C24 C25 -178.1(4)
Ru1 C23 C24 C25 55.1(3)
C22 C23 C24 Ru1 -53.7(3)
C27 C23 C24 Ru1 126.8(3)
N15 Ru1 C24 C25 122.4(2)
N12 Ru1 C24 C25 -165.6(2)
C22 Ru1 C24 C25 -102.4(3)
C21 Ru1 C24 C25 -64.8(3)
C23 Ru1 C24 C25 -133.5(4)
C20 Ru1 C24 C25 -28.6(2)
Cl1 Ru1 C24 C25 37.5(3)
N15 Ru1 C24 C23 -104.1(2)
N12 Ru1 C24 C23 -32.1(3)
C22 Ru1 C24 C23 31.2(2)
C21 Ru1 C24 C23 68.7(2)
C25 Ru1 C24 C23 133.5(4)
C20 Ru1 C24 C23 105.0(3)
Cl1 Ru1 C24 C23 171.06(18)
C23 C24 C25 C20 -0.2(6)
Ru1 C24 C25 C20 54.8(3)
C23 C24 C25 Ru1 -55.0(3)
C21 C20 C25 C24 -1.0(5)
C26 C20 C25 C24 -176.9(4)
Ru1 C20 C25 C24 -53.4(3)
C21 C20 C25 Ru1 52.4(3)
C26 C20 C25 Ru1 -123.5(3)
N15 Ru1 C25 C24 -64.8(3)
N12 Ru1 C25 C24 75.7(10)
C22 Ru1 C25 C24 66.5(3)
C21 Ru1 C25 C24 103.8(3)
C23 Ru1 C25 C24 28.7(2)
C20 Ru1 C25 C24 132.8(4)
Cl1 Ru1 C25 C24 -152.2(2)
N15 Ru1 C25 C20 162.3(2)
N12 Ru1 C25 C20 -57.2(10)
C22 Ru1 C25 C20 -66.3(2)
C24 Ru1 C25 C20 -132.8(4)
C21 Ru1 C25 C20 -29.0(2)
C23 Ru1 C25 C20 -104.1(3)
Cl1 Ru1 C25 C20 75.0(2)
C22 C23 C27 C28 12.2(5)
C24 C23 C27 C28 -168.3(4)
Ru1 C23 C27 C28 -79.0(5)
C22 C23 C27 C29 138.5(4)
C24 C23 C27 C29 -42.0(5)
Ru1 C23 C27 C29 47.2(5)
